data_7250912
loop_
_publ_author_name
'Hayriyan, Liana'
'Grigoryan, Anna'
'Gevorgyan, Hasmik'
'Tsaturyan, Avetis'
'Sargsyan, Armen'
'Langer, Peter'
'Saghyan, Ashot'
'Mkrtchyan, Anna'

_publ_section_title
;
 A<sup>3</sup>-Mannich coupling reaction <i>via</i> chiral
 propargylglycine Ni(ii) complex: an approach for synthesizing
 enantiomerically enriched unnatural &#x3b1;-amino acids.
;
_journal_issue 42
_journal_name_full 'RSC advances'
_journal_page_first 35379
_journal_page_last 35387
_journal_paper_doi 10.1039/d5ra04554a
_journal_volume 15
_journal_year 2025
_chemical_absolute_configuration rm
_chemical_formula_moiety 'C41 H40 N4 Ni O4'
_chemical_formula_sum 'C41 H40 N4 Ni O4'
_chemical_formula_weight 711.48
_space_group_crystal_system orthorhombic
_space_group_IT_number 19
_space_group_name_Hall 'P 2ac 2ab'
_space_group_name_H-M_alt 'P 21 21 21'
_atom_sites_solution_hydrogens geom
_audit_creation_method SHELXL-2019/3
_audit_update_record
;
2024-05-14 deposited with the CCDC.	2025-09-18 downloaded from the CCDC.
;
_cell_angle_alpha 90
_cell_angle_beta 90
_cell_angle_gamma 90
_cell_formula_units_Z 4
_cell_length_a 9.27604(11)
_cell_length_b 9.63867(13)
_cell_length_c 38.6709(5)
_cell_measurement_reflns_used 93875
_cell_measurement_temperature 100(2)
_cell_measurement_theta_max 32.6980
_cell_measurement_theta_min 2.1650
_cell_volume 3457.51(8)
_computing_cell_refinement 'CrysAlisPro 1.171.43.92a (Rigaku OD, 2023)'
_computing_data_collection 'CrysAlisPro 1.171.43.92a (Rigaku OD, 2023)'
_computing_data_reduction 'CrysAlisPro 1.171.43.92a (Rigaku OD, 2023)'
_computing_molecular_graphics 'ORTEP-3 (Ferrugia, 2012)'
_computing_publication_material 'enCIFer version 1.7 (Allen et al., 2004)'
_computing_structure_refinement 'SHELXL-2019/2 (Sheldrick, 2015)'
_computing_structure_solution 'SHELXS-2014 (Sheldrick, 2015)'
_diffrn_ambient_environment N~2~
_diffrn_ambient_temperature 100(2)
_diffrn_detector 'Hybrid Pixel Array Detector'
_diffrn_detector_area_resol_mean 10.0000
_diffrn_detector_type HyPix
_diffrn_measured_fraction_theta_full 1.000
_diffrn_measured_fraction_theta_max 0.941
_diffrn_measurement_device 'four-circle diffractometer'
_diffrn_measurement_device_type 'XtaLAB Synergy, Dualflex, HyPix'
_diffrn_radiation_monochromator mirror
_diffrn_radiation_probe x-ray
_diffrn_radiation_type 'Mo K\a'
_diffrn_radiation_wavelength 0.71073
_diffrn_reflns_av_R_equivalents 0.0323
_diffrn_reflns_av_unetI/netI 0.0139
_diffrn_reflns_Laue_measured_fraction_full 1.000
_diffrn_reflns_Laue_measured_fraction_max 0.941
_diffrn_reflns_limit_h_max 12
_diffrn_reflns_limit_h_min -13
_diffrn_reflns_limit_k_max 13
_diffrn_reflns_limit_k_min -14
_diffrn_reflns_limit_l_max 56
_diffrn_reflns_limit_l_min -57
_diffrn_reflns_number 117326
_diffrn_reflns_point_group_measured_fraction_full 1.000
_diffrn_reflns_point_group_measured_fraction_max 0.916
_diffrn_reflns_theta_full 25.214
_diffrn_reflns_theta_max 32.425
_diffrn_reflns_theta_min 2.104
_diffrn_source 'micro-focus sealed X-ray tube'
_diffrn_source_type 'PhotonJet (Mo) X-ray Source'
_exptl_absorpt_coefficient_mu 0.610
_exptl_absorpt_correction_T_max 1.000
_exptl_absorpt_correction_T_min 0.233
_exptl_absorpt_correction_type gaussian
_exptl_absorpt_process_details
;
CrysAlisPro 1.171.42.100a (Rigaku Oxford Diffraction, 2023)
Numerical absorption correction based on gaussian integration over
a multifaceted crystal model
Empirical absorption correction using spherical harmonics,
implemented in SCALE3 ABSPACK scaling algorithm.
;
_exptl_crystal_colour 'dark red'
_exptl_crystal_density_diffrn 1.367
_exptl_crystal_description prism
_exptl_crystal_F_000 1496
_exptl_crystal_size_max 0.420
_exptl_crystal_size_mid 0.300
_exptl_crystal_size_min 0.220
_refine_diff_density_max 0.467
_refine_diff_density_min -0.369
_refine_diff_density_rms 0.049
_refine_ls_abs_structure_details
;
 Flack x determined using 4653 quotients [(I+)-(I-)]/[(I+)+(I-)]
 (Parsons, Flack and Wagner, Acta Cryst. B69 (2013) 249-259).
;
_refine_ls_abs_structure_Flack 0.0041(19)
_refine_ls_extinction_method none
_refine_ls_goodness_of_fit_ref 1.097
_refine_ls_hydrogen_treatment constr
_refine_ls_matrix_type full
_refine_ls_number_parameters 451
_refine_ls_number_reflns 11424
_refine_ls_number_restraints 0
_refine_ls_restrained_S_all 1.097
_refine_ls_R_factor_all 0.0273
_refine_ls_R_factor_gt 0.0265
_refine_ls_shift/su_max 0.002
_refine_ls_shift/su_mean 0.000
_refine_ls_structure_factor_coef Fsqd
_refine_ls_weighting_details 'w=1/[\s^2^(Fo^2^)+(0.0347P)^2^+0.9433P] where P=(Fo^2^+2Fc^2^)/3'
_refine_ls_weighting_scheme calc
_refine_ls_wR_factor_gt 0.0675
_refine_ls_wR_factor_ref 0.0678
_reflns_Friedel_coverage 0.746
_reflns_Friedel_fraction_full 1.000
_reflns_Friedel_fraction_max 0.884
_reflns_number_gt 11181
_reflns_number_total 11424
_reflns_threshold_expression 'I > 2\s(I)'
_cod_data_source_file d5ra04554a2.cif
_cod_data_source_block ANNi_auto
_cod_database_code 7250912
_shelx_shelxl_version_number 2019/3
_shelx_space_group_comment
;
The symmetry employed for this shelxl refinement is uniquely defined
by the following loop, which should always be used as a source of
symmetry information in preference to the above space-group names.
They are only intended as comments.
;
_shelx_estimated_absorpt_t_min 0.784
_shelx_estimated_absorpt_t_max 0.877

loop_
_space_group_symop_operation_xyz
'x, y, z'
'-x+1/2, -y, z+1/2'
'x+1/2, -y+1/2, -z'
'-x, y+1/2, -z+1/2'

loop_
_atom_site_label
_atom_site_type_symbol
_atom_site_fract_x
_atom_site_fract_y
_atom_site_fract_z
_atom_site_U_iso_or_equiv
_atom_site_adp_type
_atom_site_occupancy
_atom_site_site_symmetry_order
_atom_site_calc_flag
_atom_site_refinement_flags_posn
_atom_site_refinement_flags_adp
_atom_site_refinement_flags_occupancy
_atom_site_disorder_assembly
_atom_site_disorder_group
Ni1 Ni 0.39406(2) 0.27347(2) 0.39350(2) 0.01227(4) Uani 1 1 d . . . . .
O16 O 0.24976(13) 0.16218(12) 0.37621(3) 0.0203(2) Uani 1 1 d . . . . .
O17 O 0.02827(13) 0.16786(13) 0.35411(4) 0.0239(3) Uani 1 1 d . . . . .
N9 N 0.25549(13) 0.41177(12) 0.39836(3) 0.0112(2) Uani 1 1 d . . . . .
N30 N 0.54474(13) 0.37258(14) 0.41279(3) 0.0137(2) Uani 1 1 d . . . . .
N46 N 0.53415(15) 0.12976(15) 0.38277(4) 0.0198(3) Uani 1 1 d . . . . .
O32 O 0.79612(14) 0.37589(16) 0.41329(4) 0.0280(3) Uani 1 1 d . . . . .
N18 N 0.28874(14) 0.74523(14) 0.26723(3) 0.0168(2) Uani 1 1 d . . . . .
O21 O 0.05192(15) 0.93229(16) 0.25978(4) 0.0304(3) Uani 1 1 d . . . . .
C2 C 0.39920(17) 0.56593(14) 0.43399(3) 0.0134(2) Uani 1 1 d . . . . .
C8 C 0.27232(15) 0.53223(15) 0.41291(4) 0.0124(2) Uani 1 1 d . . . . .
C10 C 0.11751(16) 0.37404(14) 0.38096(4) 0.0122(2) Uani 1 1 d . . . . .
H10 H 0.039582 0.378500 0.398792 0.015 Uiso 1 1 calc R U . . .
C15 C 0.12897(15) 0.22322(16) 0.36906(4) 0.0156(2) Uani 1 1 d . . . . .
C13 C 0.27472(18) 0.54769(17) 0.30681(4) 0.0175(3) Uani 1 1 d . . . . .
C14 C 0.36481(17) 0.62302(16) 0.28126(4) 0.0164(3) Uani 1 1 d . . . . .
H14 H 0.382853 0.558285 0.261521 0.020 Uiso 1 1 calc R U . . .
C12 C 0.18494(18) 0.50440(16) 0.32642(4) 0.0163(3) Uani 1 1 d . . . . .
C33 C 0.16105(16) 0.64314(15) 0.40940(4) 0.0137(2) Uani 1 1 d . . . . .
C11 C 0.06963(16) 0.46475(16) 0.35026(4) 0.0144(3) Uani 1 1 d . . . . .
H11A H -0.005127 0.413912 0.337092 0.017 Uiso 1 1 calc R U . . .
H11B H 0.024574 0.550242 0.359451 0.017 Uiso 1 1 calc R U . . .
C47 C 0.67708(16) 0.20182(17) 0.38071(4) 0.0180(3) Uani 1 1 d . . . . .
H47 H 0.755788 0.135702 0.387091 0.022 Uiso 1 1 calc R U . . .
C7 C 0.38809(19) 0.68281(17) 0.45597(4) 0.0187(3) Uani 1 1 d . . . . .
H7 H 0.305843 0.741069 0.454127 0.022 Uiso 1 1 calc R U . . .
C3 C 0.52592(17) 0.48405(16) 0.43533(4) 0.0148(3) Uani 1 1 d . . . . .
C38 C 0.19446(17) 0.75585(15) 0.38810(4) 0.0171(3) Uani 1 1 d . . . . .
H38 H 0.286523 0.761367 0.377429 0.020 Uiso 1 1 calc R U . . .
C24 C 0.51153(18) 0.66598(18) 0.29560(4) 0.0195(3) Uani 1 1 d . . . . .
C31 C 0.68008(17) 0.32567(17) 0.40479(4) 0.0172(3) Uani 1 1 d . . . . .
C34 C 0.02717(18) 0.63668(17) 0.42581(4) 0.0180(3) Uani 1 1 d . . . . .
H34 H 0.004913 0.561075 0.440638 0.022 Uiso 1 1 calc R U . . .
C37 C 0.0935(2) 0.85965(16) 0.38251(4) 0.0226(3) Uani 1 1 d . . . . .
H37 H 0.115784 0.935732 0.367840 0.027 Uiso 1 1 calc R U . . .
C23 C 0.15714(18) 0.70581(18) 0.24844(4) 0.0205(3) Uani 1 1 d . . . . .
H23A H 0.088854 0.659560 0.264386 0.025 Uiso 1 1 calc R U . . .
H23B H 0.181359 0.640021 0.229660 0.025 Uiso 1 1 calc R U . . .
C48 C 0.69484(19) 0.2472(2) 0.34244(4) 0.0279(4) Uani 1 1 d . . . . .
H48A H 0.701101 0.349480 0.340583 0.033 Uiso 1 1 calc R U . . .
H48B H 0.782636 0.205817 0.332174 0.033 Uiso 1 1 calc R U . . .
C39 C 0.5586(2) 0.05717(18) 0.44542(5) 0.0242(3) Uani 1 1 d . . . . .
C6 C 0.4929(2) 0.7148(2) 0.47999(4) 0.0243(3) Uani 1 1 d . . . . .
H6 H 0.483771 0.794532 0.494273 0.029 Uiso 1 1 calc R U . . .
C35 C -0.07340(19) 0.74127(19) 0.42037(5) 0.0247(3) Uani 1 1 d . . . . .
H35 H -0.164511 0.737442 0.431553 0.030 Uiso 1 1 calc R U . . .
C4 C 0.62968(18) 0.5157(2) 0.46095(5) 0.0228(3) Uani 1 1 d . . . . .
H4 H 0.712857 0.458852 0.463183 0.027 Uiso 1 1 calc R U . . .
C36 C -0.0406(2) 0.85167(18) 0.39853(5) 0.0266(4) Uani 1 1 d . . . . .
H36 H -0.110254 0.922096 0.394532 0.032 Uiso 1 1 calc R U . . .
C5 C 0.6119(2) 0.6282(2) 0.48286(5) 0.0273(3) Uani 1 1 d . . . . .
H5 H 0.682308 0.646398 0.500116 0.033 Uiso 1 1 calc R U . . .
C40 C 0.6964(2) 0.0454(2) 0.45910(5) 0.0278(4) Uani 1 1 d . . . . .
H40 H 0.771683 0.009253 0.445104 0.033 Uiso 1 1 calc R U . . .
C29 C 0.6009(2) 0.74850(18) 0.27496(5) 0.0251(3) Uani 1 1 d . . . . .
H29 H 0.568914 0.777447 0.252768 0.030 Uiso 1 1 calc R U . . .
C22 C 0.0883(2) 0.8350(2) 0.23337(5) 0.0284(4) Uani 1 1 d . . . . .
H22A H 0.155905 0.878781 0.216846 0.034 Uiso 1 1 calc R U . . .
H22B H 0.000065 0.808758 0.220530 0.034 Uiso 1 1 calc R U . . .
C19 C 0.2507(2) 0.84544(17) 0.29415(4) 0.0218(3) Uani 1 1 d . . . . .
H19A H 0.338720 0.874487 0.306686 0.026 Uiso 1 1 calc R U . . .
H19B H 0.184327 0.801684 0.310970 0.026 Uiso 1 1 calc R U . . .
C49 C 0.5579(2) 0.1924(3) 0.32428(5) 0.0368(5) Uani 1 1 d . . . . .
H49A H 0.482213 0.264635 0.323253 0.044 Uiso 1 1 calc R U . . .
H49B H 0.579735 0.160376 0.300518 0.044 Uiso 1 1 calc R U . . .
C27 C 0.7840(2) 0.7470(2) 0.31911(6) 0.0355(5) Uani 1 1 d . . . . .
H27 H 0.876533 0.774450 0.327113 0.043 Uiso 1 1 calc R U . . .
C25 C 0.5598(2) 0.6250(2) 0.32803(5) 0.0272(4) Uani 1 1 d . . . . .
H25 H 0.499758 0.569377 0.342302 0.033 Uiso 1 1 calc R U . . .
C44 C 0.4487(2) 0.1087(2) 0.46665(6) 0.0323(4) Uani 1 1 d . . . . .
H44 H 0.353043 0.115705 0.458033 0.039 Uiso 1 1 calc R U . . .
C28 C 0.7364(2) 0.7884(2) 0.28675(6) 0.0314(4) Uani 1 1 d . . . . .
H28 H 0.796564 0.844287 0.272557 0.038 Uiso 1 1 calc R U . . .
C45 C 0.5287(2) 0.01364(18) 0.40856(6) 0.0270(4) Uani 1 1 d . . . . .
H45A H 0.600059 -0.057719 0.401783 0.032 Uiso 1 1 calc R U . . .
H45B H 0.432020 -0.029711 0.407570 0.032 Uiso 1 1 calc R U . . .
C50 C 0.5122(2) 0.0727(2) 0.34706(6) 0.0332(5) Uani 1 1 d . . . . .
H50A H 0.409945 0.047938 0.343067 0.040 Uiso 1 1 calc R U . . .
H50B H 0.573136 -0.009992 0.343033 0.040 Uiso 1 1 calc R U . . .
C20 C 0.1789(2) 0.9712(2) 0.27814(6) 0.0287(4) Uani 1 1 d . . . . .
H20A H 0.153535 1.038335 0.296540 0.034 Uiso 1 1 calc R U . . .
H20B H 0.247058 1.017194 0.262101 0.034 Uiso 1 1 calc R U . . .
C26 C 0.6960(2) 0.6650(3) 0.33984(6) 0.0354(5) Uani 1 1 d . . . . .
H26 H 0.728391 0.636253 0.362018 0.042 Uiso 1 1 calc R U . . .
C43 C 0.4794(3) 0.1496(3) 0.50039(6) 0.0399(5) Uani 1 1 d . . . . .
H43 H 0.404458 0.184674 0.514675 0.048 Uiso 1 1 calc R U . . .
C42 C 0.6182(3) 0.1395(2) 0.51328(6) 0.0415(5) Uani 1 1 d . . . . .
H42 H 0.638865 0.169666 0.536137 0.050 Uiso 1 1 calc R U . . .
C41 C 0.7263(3) 0.0855(2) 0.49287(6) 0.0355(5) Uani 1 1 d . . . . .
H41 H 0.821108 0.075788 0.501854 0.043 Uiso 1 1 calc R U . . .

loop_
_atom_site_aniso_label
_atom_site_aniso_U_11
_atom_site_aniso_U_22
_atom_site_aniso_U_33
_atom_site_aniso_U_23
_atom_site_aniso_U_13
_atom_site_aniso_U_12
Ni1 0.00988(7) 0.01130(7) 0.01563(8) -0.00255(6) -0.00235(6) 0.00070(6)
O16 0.0139(5) 0.0127(5) 0.0343(6) -0.0047(5) -0.0079(5) 0.0015(4)
O17 0.0180(5) 0.0145(5) 0.0391(7) -0.0036(5) -0.0118(5) -0.0001(4)
N9 0.0115(5) 0.0111(5) 0.0109(5) 0.0003(4) -0.0002(4) 0.0003(4)
N30 0.0108(5) 0.0156(5) 0.0147(5) -0.0036(4) -0.0008(4) -0.0005(4)
N46 0.0132(6) 0.0192(6) 0.0270(7) -0.0101(5) -0.0055(5) 0.0031(5)
O32 0.0126(5) 0.0338(7) 0.0376(7) -0.0148(6) 0.0019(5) -0.0040(5)
N18 0.0173(6) 0.0167(6) 0.0164(5) 0.0013(4) -0.0014(4) -0.0007(5)
O21 0.0267(7) 0.0336(7) 0.0310(7) 0.0077(6) 0.0001(5) 0.0091(6)
C2 0.0153(6) 0.0136(6) 0.0113(5) -0.0017(4) 0.0000(5) -0.0015(5)
C8 0.0134(6) 0.0128(6) 0.0109(5) 0.0002(4) 0.0011(4) 0.0001(5)
C10 0.0101(5) 0.0118(5) 0.0148(5) 0.0005(4) -0.0014(5) -0.0003(5)
C15 0.0136(6) 0.0111(5) 0.0221(6) -0.0001(5) -0.0023(5) -0.0004(5)
C13 0.0197(7) 0.0162(7) 0.0166(6) 0.0011(5) -0.0023(5) -0.0005(5)
C14 0.0175(7) 0.0162(6) 0.0154(6) 0.0009(5) 0.0001(5) -0.0006(5)
C12 0.0193(7) 0.0146(6) 0.0150(6) 0.0010(5) -0.0039(5) -0.0006(5)
C33 0.0172(6) 0.0112(5) 0.0128(6) -0.0016(5) -0.0013(5) 0.0013(5)
C11 0.0133(6) 0.0140(6) 0.0158(6) 0.0006(5) -0.0035(5) 0.0007(5)
C47 0.0123(6) 0.0216(7) 0.0202(6) -0.0058(6) -0.0028(5) 0.0039(5)
C7 0.0218(7) 0.0182(6) 0.0161(6) -0.0056(5) -0.0013(6) 0.0006(6)
C3 0.0139(6) 0.0170(6) 0.0133(6) -0.0029(5) -0.0001(5) -0.0021(5)
C38 0.0212(6) 0.0129(6) 0.0171(6) 0.0000(5) -0.0004(5) -0.0012(5)
C24 0.0156(7) 0.0192(7) 0.0238(7) -0.0015(6) -0.0001(5) 0.0009(6)
C31 0.0136(6) 0.0200(7) 0.0179(6) -0.0030(5) 0.0009(5) 0.0010(5)
C34 0.0190(7) 0.0174(6) 0.0176(6) -0.0007(5) 0.0036(5) 0.0036(5)
C37 0.0327(9) 0.0119(6) 0.0231(7) 0.0003(5) -0.0026(7) 0.0027(6)
C23 0.0208(7) 0.0257(8) 0.0149(6) 0.0018(6) -0.0030(5) -0.0034(6)
C48 0.0196(7) 0.0465(12) 0.0176(7) -0.0042(7) -0.0008(5) 0.0075(7)
C39 0.0219(8) 0.0150(7) 0.0358(9) 0.0073(6) 0.0019(7) 0.0014(6)
C6 0.0284(8) 0.0238(8) 0.0207(7) -0.0110(6) -0.0034(6) -0.0023(7)
C35 0.0235(7) 0.0251(8) 0.0255(7) 0.0000(6) 0.0048(6) 0.0101(6)
C4 0.0160(7) 0.0303(8) 0.0222(7) -0.0088(6) -0.0060(6) 0.0006(6)
C36 0.0330(9) 0.0199(7) 0.0270(9) 0.0006(6) -0.0002(7) 0.0126(7)
C5 0.0231(8) 0.0359(9) 0.0230(7) -0.0132(7) -0.0066(7) -0.0024(8)
C40 0.0263(9) 0.0240(8) 0.0331(9) 0.0067(7) -0.0017(7) 0.0023(7)
C29 0.0206(7) 0.0269(8) 0.0278(8) -0.0022(6) 0.0032(6) -0.0032(7)
C22 0.0258(9) 0.0388(10) 0.0206(7) 0.0090(7) -0.0026(6) 0.0047(8)
C19 0.0244(8) 0.0180(7) 0.0228(7) -0.0023(6) -0.0026(6) 0.0013(6)
C49 0.0210(8) 0.0697(16) 0.0198(8) -0.0161(9) -0.0060(6) 0.0146(9)
C27 0.0178(8) 0.0395(12) 0.0493(12) -0.0058(9) -0.0070(7) -0.0010(7)
C25 0.0212(8) 0.0316(9) 0.0288(9) 0.0043(7) -0.0053(7) -0.0001(7)
C44 0.0267(9) 0.0274(9) 0.0429(11) 0.0153(8) 0.0073(8) 0.0044(7)
C28 0.0191(8) 0.0325(10) 0.0428(10) -0.0051(8) 0.0044(7) -0.0047(7)
C45 0.0220(8) 0.0139(7) 0.0451(11) -0.0028(7) -0.0076(7) 0.0024(6)
C50 0.0203(8) 0.0432(11) 0.0361(10) -0.0274(9) -0.0090(7) 0.0088(8)
C20 0.0296(9) 0.0200(8) 0.0365(10) 0.0034(7) 0.0013(8) 0.0042(7)
C26 0.0241(9) 0.0425(12) 0.0396(11) 0.0031(9) -0.0131(8) 0.0019(8)
C43 0.0498(13) 0.0370(11) 0.0329(10) 0.0154(9) 0.0180(9) 0.0060(10)
C42 0.0619(15) 0.0376(11) 0.0251(9) 0.0131(8) 0.0021(10) -0.0025(11)
C41 0.0392(11) 0.0334(10) 0.0340(10) 0.0138(8) -0.0074(8) -0.0037(9)

loop_
_atom_type_symbol
_atom_type_description
_atom_type_scat_dispersion_real
_atom_type_scat_dispersion_imag
_atom_type_scat_source
C C 0.0033 0.0016 'International Tables Vol C Tables 4.2.6.8 and 6.1.1.4'
H H 0.0000 0.0000 'International Tables Vol C Tables 4.2.6.8 and 6.1.1.4'
N N 0.0061 0.0033 'International Tables Vol C Tables 4.2.6.8 and 6.1.1.4'
Ni Ni 0.3393 1.1124 'International Tables Vol C Tables 4.2.6.8 and 6.1.1.4'
O O 0.0106 0.0060 'International Tables Vol C Tables 4.2.6.8 and 6.1.1.4'

loop_
_geom_angle_atom_site_label_1
_geom_angle_atom_site_label_2
_geom_angle_atom_site_label_3
_geom_angle
_geom_angle_site_symmetry_1
_geom_angle_site_symmetry_3
_geom_angle_publ_flag
O16 Ni1 N30 175.27(6) . . ?
O16 Ni1 N9 87.24(5) . . ?
N30 Ni1 N9 96.39(5) . . ?
O16 Ni1 N46 89.62(5) . . ?
N30 Ni1 N46 87.08(6) . . ?
N9 Ni1 N46 173.42(6) . . ?
C15 O16 Ni1 116.22(10) . . ?
C8 N9 C10 121.09(12) . . ?
C8 N9 Ni1 126.91(10) . . ?
C10 N9 Ni1 111.87(9) . . ?
C31 N30 C3 120.69(13) . . ?
C31 N30 Ni1 115.52(10) . . ?
C3 N30 Ni1 123.73(10) . . ?
C47 N46 C45 114.26(13) . . ?
C47 N46 C50 103.95(14) . . ?
C45 N46 C50 109.52(15) . . ?
C47 N46 Ni1 105.81(10) . . ?
C45 N46 Ni1 111.54(11) . . ?
C50 N46 Ni1 111.51(11) . . ?
C19 N18 C23 108.78(13) . . ?
C19 N18 C14 112.38(12) . . ?
C23 N18 C14 111.85(12) . . ?
C20 O21 C22 109.52(15) . . ?
C7 C2 C3 118.82(14) . . ?
C7 C2 C8 116.82(14) . . ?
C3 C2 C8 124.21(12) . . ?
N9 C8 C2 122.30(13) . . ?
N9 C8 C33 121.17(13) . . ?
C2 C8 C33 116.52(12) . . ?
N9 C10 C15 107.95(11) . . ?
N9 C10 C11 117.20(11) . . ?
C15 C10 C11 109.14(11) . . ?
N9 C10 H10 107.4 . . ?
C15 C10 H10 107.4 . . ?
C11 C10 H10 107.4 . . ?
O17 C15 O16 124.35(15) . . ?
O17 C15 C10 120.32(13) . . ?
O16 C15 C10 115.33(13) . . ?
C12 C13 C14 168.78(17) . . ?
N18 C14 C13 111.46(13) . . ?
N18 C14 C24 110.06(13) . . ?
C13 C14 C24 113.13(13) . . ?
N18 C14 H14 107.3 . . ?
C13 C14 H14 107.3 . . ?
C24 C14 H14 107.3 . . ?
C13 C12 C11 174.60(17) . . ?
C34 C33 C38 119.98(14) . . ?
C34 C33 C8 122.82(13) . . ?
C38 C33 C8 117.19(13) . . ?
C12 C11 C10 115.04(12) . . ?
C12 C11 H11A 108.5 . . ?
C10 C11 H11A 108.5 . . ?
C12 C11 H11B 108.5 . . ?
C10 C11 H11B 108.5 . . ?
H11A C11 H11B 107.5 . . ?
N46 C47 C31 110.42(13) . . ?
N46 C47 C48 105.97(13) . . ?
C31 C47 C48 111.23(15) . . ?
N46 C47 H47 109.7 . . ?
C31 C47 H47 109.7 . . ?
C48 C47 H47 109.7 . . ?
C6 C7 C2 122.10(16) . . ?
C6 C7 H7 119.0 . . ?
C2 C7 H7 119.0 . . ?
N30 C3 C4 121.23(14) . . ?
N30 C3 C2 120.69(13) . . ?
C4 C3 C2 118.04(14) . . ?
C37 C38 C33 120.17(15) . . ?
C37 C38 H38 119.9 . . ?
C33 C38 H38 119.9 . . ?
C25 C24 C29 119.05(17) . . ?
C25 C24 C14 122.56(16) . . ?
C29 C24 C14 118.38(15) . . ?
O32 C31 N30 127.89(15) . . ?
O32 C31 C47 119.52(14) . . ?
N30 C31 C47 112.48(13) . . ?
C35 C34 C33 119.75(15) . . ?
C35 C34 H34 120.1 . . ?
C33 C34 H34 120.1 . . ?
C38 C37 C36 119.61(15) . . ?
C38 C37 H37 120.2 . . ?
C36 C37 H37 120.2 . . ?
N18 C23 C22 109.12(14) . . ?
N18 C23 H23A 109.9 . . ?
C22 C23 H23A 109.9 . . ?
N18 C23 H23B 109.9 . . ?
C22 C23 H23B 109.9 . . ?
H23A C23 H23B 108.3 . . ?
C49 C48 C47 104.47(16) . . ?
C49 C48 H48A 110.9 . . ?
C47 C48 H48A 110.9 . . ?
C49 C48 H48B 110.9 . . ?
C47 C48 H48B 110.9 . . ?
H48A C48 H48B 108.9 . . ?
C40 C39 C44 118.4(2) . . ?
C40 C39 C45 120.37(17) . . ?
C44 C39 C45 121.18(18) . . ?
C7 C6 C5 118.66(16) . . ?
C7 C6 H6 120.7 . . ?
C5 C6 H6 120.7 . . ?
C34 C35 C36 119.96(16) . . ?
C34 C35 H35 120.0 . . ?
C36 C35 H35 120.0 . . ?
C5 C4 C3 121.04(16) . . ?
C5 C4 H4 119.5 . . ?
C3 C4 H4 119.5 . . ?
C37 C36 C35 120.51(15) . . ?
C37 C36 H36 119.7 . . ?
C35 C36 H36 119.7 . . ?
C4 C5 C6 121.07(16) . . ?
C4 C5 H5 119.5 . . ?
C6 C5 H5 119.5 . . ?
C39 C40 C41 121.3(2) . . ?
C39 C40 H40 119.4 . . ?
C41 C40 H40 119.4 . . ?
C28 C29 C24 120.38(18) . . ?
C28 C29 H29 119.8 . . ?
C24 C29 H29 119.8 . . ?
O21 C22 C23 111.37(14) . . ?
O21 C22 H22A 109.4 . . ?
C23 C22 H22A 109.4 . . ?
O21 C22 H22B 109.4 . . ?
C23 C22 H22B 109.4 . . ?
H22A C22 H22B 108.0 . . ?
N18 C19 C20 110.09(15) . . ?
N18 C19 H19A 109.6 . . ?
C20 C19 H19A 109.6 . . ?
N18 C19 H19B 109.6 . . ?
C20 C19 H19B 109.6 . . ?
H19A C19 H19B 108.2 . . ?
C50 C49 C48 103.11(16) . . ?
C50 C49 H49A 111.1 . . ?
C48 C49 H49A 111.1 . . ?
C50 C49 H49B 111.1 . . ?
C48 C49 H49B 111.1 . . ?
H49A C49 H49B 109.1 . . ?
C28 C27 C26 119.83(18) . . ?
C28 C27 H27 120.1 . . ?
C26 C27 H27 120.1 . . ?
C24 C25 C26 120.54(19) . . ?
C24 C25 H25 119.7 . . ?
C26 C25 H25 119.7 . . ?
C43 C44 C39 120.1(2) . . ?
C43 C44 H44 120.0 . . ?
C39 C44 H44 120.0 . . ?
C27 C28 C29 120.26(19) . . ?
C27 C28 H28 119.9 . . ?
C29 C28 H28 119.9 . . ?
N46 C45 C39 114.44(14) . . ?
N46 C45 H45A 108.7 . . ?
C39 C45 H45A 108.7 . . ?
N46 C45 H45B 108.7 . . ?
C39 C45 H45B 108.7 . . ?
H45A C45 H45B 107.6 . . ?
N46 C50 C49 102.64(16) . . ?
N46 C50 H50A 111.2 . . ?
C49 C50 H50A 111.2 . . ?
N46 C50 H50B 111.2 . . ?
C49 C50 H50B 111.2 . . ?
H50A C50 H50B 109.2 . . ?
O21 C20 C19 110.84(16) . . ?
O21 C20 H20A 109.5 . . ?
C19 C20 H20A 109.5 . . ?
O21 C20 H20B 109.5 . . ?
C19 C20 H20B 109.5 . . ?
H20A C20 H20B 108.1 . . ?
C27 C26 C25 119.9(2) . . ?
C27 C26 H26 120.0 . . ?
C25 C26 H26 120.0 . . ?
C42 C43 C44 120.5(2) . . ?
C42 C43 H43 119.7 . . ?
C44 C43 H43 119.7 . . ?
C41 C42 C43 119.8(2) . . ?
C41 C42 H42 120.1 . . ?
C43 C42 H42 120.1 . . ?
C42 C41 C40 119.8(2) . . ?
C42 C41 H41 120.1 . . ?
C40 C41 H41 120.1 . . ?

loop_
_geom_bond_atom_site_label_1
_geom_bond_atom_site_label_2
_geom_bond_distance
_geom_bond_site_symmetry_2
_geom_bond_publ_flag
Ni1 O16 1.8411(12) . ?
Ni1 N30 1.8501(13) . ?
Ni1 N9 1.8613(12) . ?
Ni1 N46 1.9441(14) . ?
O16 C15 1.2953(18) . ?
O17 C15 1.2213(18) . ?
N9 C8 1.2997(18) . ?
N9 C10 1.4910(18) . ?
N30 C31 1.3698(19) . ?
N30 C3 1.3943(19) . ?
N46 C47 1.499(2) . ?
N46 C45 1.500(3) . ?
N46 C50 1.500(2) . ?
O32 C31 1.225(2) . ?
N18 C19 1.463(2) . ?
N18 C23 1.471(2) . ?
N18 C14 1.476(2) . ?
O21 C20 1.426(3) . ?
O21 C22 1.427(3) . ?
C2 C7 1.4150(19) . ?
C2 C3 1.417(2) . ?
C2 C8 1.468(2) . ?
C8 C33 1.492(2) . ?
C10 C15 1.529(2) . ?
C10 C11 1.540(2) . ?
C10 H10 1.0000 . ?
C13 C12 1.201(2) . ?
C13 C14 1.484(2) . ?
C14 C24 1.527(2) . ?
C14 H14 1.0000 . ?
C12 C11 1.463(2) . ?
C33 C34 1.396(2) . ?
C33 C38 1.398(2) . ?
C11 H11A 0.9900 . ?
C11 H11B 0.9900 . ?
C47 C31 1.514(2) . ?
C47 C48 1.552(2) . ?
C47 H47 1.0000 . ?
C7 C6 1.379(2) . ?
C7 H7 0.9500 . ?
C3 C4 1.415(2) . ?
C38 C37 1.387(2) . ?
C38 H38 0.9500 . ?
C24 C25 1.389(3) . ?
C24 C29 1.399(2) . ?
C34 C35 1.390(2) . ?
C34 H34 0.9500 . ?
C37 C36 1.392(3) . ?
C37 H37 0.9500 . ?
C23 C22 1.516(3) . ?
C23 H23A 0.9900 . ?
C23 H23B 0.9900 . ?
C48 C49 1.545(3) . ?
C48 H48A 0.9900 . ?
C48 H48B 0.9900 . ?
C39 C40 1.388(3) . ?
C39 C44 1.400(3) . ?
C39 C45 1.512(3) . ?
C6 C5 1.389(3) . ?
C6 H6 0.9500 . ?
C35 C36 1.392(3) . ?
C35 H35 0.9500 . ?
C4 C5 1.386(2) . ?
C4 H4 0.9500 . ?
C36 H36 0.9500 . ?
C5 H5 0.9500 . ?
C40 C41 1.390(3) . ?
C40 H40 0.9500 . ?
C29 C28 1.391(3) . ?
C29 H29 0.9500 . ?
C22 H22A 0.9900 . ?
C22 H22B 0.9900 . ?
C19 C20 1.516(3) . ?
C19 H19A 0.9900 . ?
C19 H19B 0.9900 . ?
C49 C50 1.512(4) . ?
C49 H49A 0.9900 . ?
C49 H49B 0.9900 . ?
C27 C28 1.386(3) . ?
C27 C26 1.390(3) . ?
C27 H27 0.9500 . ?
C25 C26 1.398(3) . ?
C25 H25 0.9500 . ?
C44 C43 1.392(4) . ?
C44 H44 0.9500 . ?
C28 H28 0.9500 . ?
C45 H45A 0.9900 . ?
C45 H45B 0.9900 . ?
C50 H50A 0.9900 . ?
C50 H50B 0.9900 . ?
C20 H20A 0.9900 . ?
C20 H20B 0.9900 . ?
C26 H26 0.9500 . ?
C43 C42 1.384(4) . ?
C43 H43 0.9500 . ?
C42 C41 1.378(4) . ?
C42 H42 0.9500 . ?
C41 H41 0.9500 . ?

loop_
_geom_torsion_atom_site_label_1
_geom_torsion_atom_site_label_2
_geom_torsion_atom_site_label_3
_geom_torsion_atom_site_label_4
_geom_torsion
_geom_torsion_site_symmetry_1
_geom_torsion_site_symmetry_2
_geom_torsion_site_symmetry_3
_geom_torsion_site_symmetry_4
_geom_torsion_publ_flag
N9 Ni1 O16 C15 10.94(12) . . . . ?
N46 Ni1 O16 C15 -163.27(13) . . . . ?
O16 Ni1 N9 C8 173.82(13) . . . . ?
N30 Ni1 N9 C8 -3.13(13) . . . . ?
O16 Ni1 N9 C10 -10.23(10) . . . . ?
N30 Ni1 N9 C10 172.81(9) . . . . ?
N9 Ni1 N30 C31 -160.28(12) . . . . ?
N46 Ni1 N30 C31 14.11(12) . . . . ?
N9 Ni1 N30 C3 22.58(13) . . . . ?
N46 Ni1 N30 C3 -163.04(13) . . . . ?
C10 N9 C8 C2 172.00(12) . . . . ?
Ni1 N9 C8 C2 -12.4(2) . . . . ?
C10 N9 C8 C33 -7.0(2) . . . . ?
Ni1 N9 C8 C33 168.65(10) . . . . ?
C7 C2 C8 N9 -163.03(14) . . . . ?
C3 C2 C8 N9 12.4(2) . . . . ?
C7 C2 C8 C33 15.97(19) . . . . ?
C3 C2 C8 C33 -168.56(14) . . . . ?
C8 N9 C10 C15 -175.83(12) . . . . ?
Ni1 N9 C10 C15 7.96(13) . . . . ?
C8 N9 C10 C11 60.53(18) . . . . ?
Ni1 N9 C10 C11 -115.69(11) . . . . ?
Ni1 O16 C15 O17 171.92(14) . . . . ?
Ni1 O16 C15 C10 -8.51(17) . . . . ?
N9 C10 C15 O17 179.70(14) . . . . ?
C11 C10 C15 O17 -51.91(19) . . . . ?
N9 C10 C15 O16 0.12(17) . . . . ?
C11 C10 C15 O16 128.51(14) . . . . ?
C19 N18 C14 C13 60.35(17) . . . . ?
C23 N18 C14 C13 -62.34(17) . . . . ?
C19 N18 C14 C24 -66.02(17) . . . . ?
C23 N18 C14 C24 171.29(13) . . . . ?
C12 C13 C14 N18 -1.6(9) . . . . ?
C12 C13 C14 C24 123.0(8) . . . . ?
N9 C8 C33 C34 71.3(2) . . . . ?
C2 C8 C33 C34 -107.71(16) . . . . ?
N9 C8 C33 C38 -107.52(16) . . . . ?
C2 C8 C33 C38 73.46(17) . . . . ?
N9 C10 C11 C12 41.83(18) . . . . ?
C15 C10 C11 C12 -81.21(15) . . . . ?
C45 N46 C47 C31 -92.46(17) . . . . ?
C50 N46 C47 C31 148.23(15) . . . . ?
Ni1 N46 C47 C31 30.65(15) . . . . ?
C45 N46 C47 C48 146.98(15) . . . . ?
C50 N46 C47 C48 27.66(17) . . . . ?
Ni1 N46 C47 C48 -89.92(13) . . . . ?
C3 C2 C7 C6 -3.8(2) . . . . ?
C8 C2 C7 C6 171.94(16) . . . . ?
C31 N30 C3 C4 -26.4(2) . . . . ?
Ni1 N30 C3 C4 150.64(14) . . . . ?
C31 N30 C3 C2 155.99(15) . . . . ?
Ni1 N30 C3 C2 -27.0(2) . . . . ?
C7 C2 C3 N30 -176.43(14) . . . . ?
C8 C2 C3 N30 8.2(2) . . . . ?
C7 C2 C3 C4 5.9(2) . . . . ?
C8 C2 C3 C4 -169.53(15) . . . . ?
C34 C33 C38 C37 -1.6(2) . . . . ?
C8 C33 C38 C37 177.22(14) . . . . ?
N18 C14 C24 C25 131.83(17) . . . . ?
C13 C14 C24 C25 6.4(2) . . . . ?
N18 C14 C24 C29 -48.93(19) . . . . ?
C13 C14 C24 C29 -174.35(15) . . . . ?
C3 N30 C31 O32 -5.5(3) . . . . ?
Ni1 N30 C31 O32 177.26(16) . . . . ?
C3 N30 C31 C47 178.49(14) . . . . ?
Ni1 N30 C31 C47 1.25(18) . . . . ?
N46 C47 C31 O32 161.66(16) . . . . ?
C48 C47 C31 O32 -81.0(2) . . . . ?
N46 C47 C31 N30 -21.95(19) . . . . ?
C48 C47 C31 N30 95.41(16) . . . . ?
C38 C33 C34 C35 1.2(2) . . . . ?
C8 C33 C34 C35 -177.62(15) . . . . ?
C33 C38 C37 C36 0.7(2) . . . . ?
C19 N18 C23 C22 57.86(17) . . . . ?
C14 N18 C23 C22 -177.42(13) . . . . ?
N46 C47 C48 C49 -1.65(18) . . . . ?
C31 C47 C48 C49 -121.69(16) . . . . ?
C2 C7 C6 C5 -0.8(3) . . . . ?
C33 C34 C35 C36 0.2(3) . . . . ?
N30 C3 C4 C5 178.72(17) . . . . ?
C2 C3 C4 C5 -3.6(3) . . . . ?
C38 C37 C36 C35 0.7(3) . . . . ?
C34 C35 C36 C37 -1.2(3) . . . . ?
C3 C4 C5 C6 -1.0(3) . . . . ?
C7 C6 C5 C4 3.3(3) . . . . ?
C44 C39 C40 C41 -1.0(3) . . . . ?
C45 C39 C40 C41 179.65(18) . . . . ?
C25 C24 C29 C28 0.2(3) . . . . ?
C14 C24 C29 C28 -179.03(16) . . . . ?
C20 O21 C22 C23 59.5(2) . . . . ?
N18 C23 C22 O21 -59.50(19) . . . . ?
C23 N18 C19 C20 -58.06(18) . . . . ?
C14 N18 C19 C20 177.54(14) . . . . ?
C47 C48 C49 C50 -24.64(19) . . . . ?
C29 C24 C25 C26 -0.3(3) . . . . ?
C14 C24 C25 C26 178.92(18) . . . . ?
C40 C39 C44 C43 1.4(3) . . . . ?
C45 C39 C44 C43 -179.25(18) . . . . ?
C26 C27 C28 C29 0.1(3) . . . . ?
C24 C29 C28 C27 -0.1(3) . . . . ?
C47 N46 C45 C39 60.33(19) . . . . ?
C50 N46 C45 C39 176.46(15) . . . . ?
Ni1 N46 C45 C39 -59.62(17) . . . . ?
C40 C39 C45 N46 -95.4(2) . . . . ?
C44 C39 C45 N46 85.3(2) . . . . ?
C47 N46 C50 C49 -43.63(16) . . . . ?
C45 N46 C50 C49 -166.13(14) . . . . ?
Ni1 N46 C50 C49 69.93(15) . . . . ?
C48 C49 C50 N46 42.07(18) . . . . ?
C22 O21 C20 C19 -58.8(2) . . . . ?
N18 C19 C20 O21 59.1(2) . . . . ?
C28 C27 C26 C25 -0.2(3) . . . . ?
C24 C25 C26 C27 0.3(3) . . . . ?
C39 C44 C43 C42 -0.2(3) . . . . ?
C44 C43 C42 C41 -1.5(3) . . . . ?
C43 C42 C41 C40 1.9(3) . . . . ?
C39 C40 C41 C42 -0.7(3) . . . . ?
